data_7041305
loop_
_publ_author_name
'Dankert, Fabian'
'Reuter, Kirsten'
'Donsbach, Carsten'
'von H\"anisch, Carsten'

_publ_section_title
;
 A structural study of alkaline earth metal complexes with hybrid
 disila-crown ethers
;
_journal_name_full 'Dalton Trans.'
_journal_paper_doi 10.1039/C6DT04018G
_journal_year 2017
_chemical_formula_moiety 'C16 H32 Ca F6 O12 S2 Si2'
_chemical_formula_sum 'C16 H32 Ca F6 O12 S2 Si2'
_chemical_formula_weight 690.79
_space_group_crystal_system monoclinic
_space_group_IT_number 14
_space_group_name_Hall '-P 2yn'
_space_group_name_H-M_alt 'P 1 21/n 1'
_symmetry_space_group_name_Hall '-P 2yn'
_symmetry_space_group_name_H-M 'P 1 21/n 1'
_atom_sites_solution_hydrogens geom
_atom_sites_solution_primary direct
_audit_creation_date 2016-08-02
_audit_creation_method
;
Olex2 1.2
(compiled 2016.02.19 svn.r3266 for OlexSys, GUI svn.r5155)
;
_audit_update_record
;
2016-11-22 deposited with the CCDC.
2016-11-24 downloaded from the CCDC.
;
_cell_angle_alpha 90
_cell_angle_beta 103.04(3)
_cell_angle_gamma 90
_cell_formula_units_Z 4
_cell_length_a 8.9460(18)
_cell_length_b 34.272(7)
_cell_length_c 9.6976(19)
_cell_measurement_reflns_used 13818
_cell_measurement_temperature 100(2)
_cell_measurement_theta_max 26.14
_cell_measurement_theta_min 2.235
_cell_volume 2896.6(11)
_computing_molecular_graphics 'Olex2 (Dolomanov et al., 2009)'
_computing_publication_material 'Olex2 (Dolomanov et al., 2009)'
_computing_structure_refinement 'ShelXL (Sheldrick, 2015)'
_computing_structure_solution 'ShelXT (Sheldrick, 2015)'
_diffrn_ambient_temperature 100.0
_diffrn_measured_fraction_theta_full 0.998
_diffrn_measured_fraction_theta_max 0.998
_diffrn_measurement_device_type 'STOE IPDS 2-T'
_diffrn_measurement_method '\w scans'
_diffrn_radiation_type MoK\a
_diffrn_radiation_wavelength 0.71073
_diffrn_reflns_av_R_equivalents 0.0780
_diffrn_reflns_av_unetI/netI 0.0575
_diffrn_reflns_Laue_measured_fraction_full 0.998
_diffrn_reflns_Laue_measured_fraction_max 0.998
_diffrn_reflns_limit_h_max 10
_diffrn_reflns_limit_h_min -10
_diffrn_reflns_limit_k_max 40
_diffrn_reflns_limit_k_min -36
_diffrn_reflns_limit_l_max 11
_diffrn_reflns_limit_l_min -11
_diffrn_reflns_number 13664
_diffrn_reflns_point_group_measured_fraction_full 0.998
_diffrn_reflns_point_group_measured_fraction_max 0.998
_diffrn_reflns_theta_full 24.806
_diffrn_reflns_theta_max 24.806
_diffrn_reflns_theta_min 2.236
_diffrn_standards_number 0
_exptl_absorpt_coefficient_mu 0.535
_exptl_absorpt_correction_T_max 0.9506
_exptl_absorpt_correction_T_min 0.8737
_exptl_absorpt_correction_type numerical
_exptl_absorpt_process_details 'STOE X-Area'
_exptl_crystal_colour colourless
_exptl_crystal_colour_primary colourless
_exptl_crystal_density_diffrn 1.584
_exptl_crystal_description plank
_exptl_crystal_F_000 1432
_exptl_crystal_size_max 0.49
_exptl_crystal_size_mid 0.15
_exptl_crystal_size_min 0.14
_refine_diff_density_max 0.727
_refine_diff_density_min -0.673
_refine_diff_density_rms 0.074
_refine_ls_extinction_method none
_refine_ls_goodness_of_fit_ref 1.008
_refine_ls_hydrogen_treatment constr
_refine_ls_matrix_type full
_refine_ls_number_parameters 358
_refine_ls_number_reflns 4991
_refine_ls_number_restraints 0
_refine_ls_restrained_S_all 1.008
_refine_ls_R_factor_all 0.0488
_refine_ls_R_factor_gt 0.0408
_refine_ls_shift/su_max 0.001
_refine_ls_shift/su_mean 0.000
_refine_ls_structure_factor_coef Fsqd
_refine_ls_weighting_details 'w=1/[\s^2^(Fo^2^)+(0.0693P)^2^] where P=(Fo^2^+2Fc^2^)/3'
_refine_ls_weighting_scheme calc
_refine_ls_wR_factor_gt 0.1063
_refine_ls_wR_factor_ref 0.1089
_reflns_Friedel_coverage 0.000
_reflns_number_gt 4111
_reflns_number_total 4991
_reflns_threshold_expression 'I > 2\s(I)'
_cod_data_source_file c6dt04018g2.cif
_cod_data_source_block compound4
_cod_database_code 7041305
_shelx_space_group_comment
;
The symmetry employed for this shelxl refinement is uniquely defined
by the following loop, which should always be used as a source of
symmetry information in preference to the above space-group names.
They are only intended as comments.
;
_olex2_refinement_description
;
1. Fixed Uiso
 At 1.2 times of:
  All C(H,H) groups
 At 1.5 times of:
  All C(H,H,H) groups
2.a Secondary CH2 refined with riding coordinates:
 C3(H3A,H3B), C11(H11A,H11B), C4(H4A,H4B), C12(H12A,H12B), C7(H7A,H7B), C8(H8A,
 H8B), C5(H5A,H5B), C6(H6A,H6B), C10(H10A,H10B), C9(H9A,H9B)
2.b Idealised Me refined as rotating group:
 C13(H13A,H13B,H13C), C2(H2A,H2B,H2C), C1(H1A,H1B,H1C), C14(H14A,H14B,H14C)
;
_shelx_shelxl_version_number 2014/7
_olex2_submission_special_instructions 'No special instructions were received'

loop_
_space_group_symop_operation_xyz
'x, y, z'
'-x+1/2, y+1/2, -z+1/2'
'-x, -y, -z'
'x-1/2, -y-1/2, z-1/2'

loop_
_atom_site_label
_atom_site_type_symbol
_atom_site_fract_x
_atom_site_fract_y
_atom_site_fract_z
_atom_site_U_iso_or_equiv
_atom_site_adp_type
_atom_site_occupancy
_atom_site_site_symmetry_order
_atom_site_calc_flag
_atom_site_refinement_flags_posn
Ca1 Ca 0.46110(5) 0.60385(2) 0.62595(4) 0.01824(14) Uani 1 1 d .
S1 S 0.20328(7) 0.68195(2) 0.43905(6) 0.01952(15) Uani 1 1 d .
Si2 Si 0.71261(8) 0.69113(2) 0.72456(6) 0.01981(17) Uani 1 1 d .
S2 S 0.77053(9) 0.54454(2) 0.85469(6) 0.03076(18) Uani 1 1 d .
Si1 Si 0.52489(8) 0.69199(2) 0.85993(6) 0.02028(17) Uani 1 1 d .
O7 O 0.3309(2) 0.65538(5) 0.49030(16) 0.0239(4) Uani 1 1 d .
F3 F -0.0232(2) 0.67914(5) 0.21476(16) 0.0407(4) Uani 1 1 d .
O1 O 0.68853(19) 0.64556(5) 0.65609(16) 0.0217(4) Uani 1 1 d .
F4 F 0.8917(2) 0.60950(5) 0.97122(16) 0.0437(4) Uani 1 1 d .
F2 F 0.0494(2) 0.62299(5) 0.30369(18) 0.0441(4) Uani 1 1 d .
O6 O 0.43862(19) 0.64797(5) 0.82232(15) 0.0212(4) Uani 1 1 d .
O5 O 0.2604(2) 0.58214(5) 0.74146(17) 0.0267(4) Uani 1 1 d .
O9 O 0.2477(2) 0.71884(6) 0.39196(19) 0.0324(4) Uani 1 1 d .
O8 O 0.0916(2) 0.68317(6) 0.52400(18) 0.0309(4) Uani 1 1 d .
O3 O 0.3080(2) 0.56860(5) 0.41819(18) 0.0297(4) Uani 1 1 d .
F6 F 0.7486(2) 0.58028(6) 1.08768(19) 0.0507(5) Uani 1 1 d .
F1 F 0.1873(2) 0.65397(6) 0.18385(15) 0.0485(5) Uani 1 1 d .
O2 O 0.5910(2) 0.59638(5) 0.42958(16) 0.0245(4) Uani 1 1 d .
O10 O 0.6409(2) 0.56767(6) 0.78120(19) 0.0330(4) Uani 1 1 d .
F5 F 0.9727(2) 0.55795(6) 1.08881(18) 0.0602(6) Uani 1 1 d .
O12 O 0.7296(3) 0.50935(6) 0.9139(2) 0.0539(7) Uani 1 1 d .
O4 O 0.3605(3) 0.51423(7) 0.6426(2) 0.0490(6) Uani 1 1 d .
O11 O 0.8941(3) 0.54263(8) 0.7822(2) 0.0540(7) Uani 1 1 d .
C13 C 0.3787(3) 0.73070(8) 0.8028(3) 0.0283(6) Uani 1 1 d .
H13A H 0.4202 0.7559 0.8417 0.042 Uiso 1 1 calc GR
H13B H 0.2866 0.7245 0.8374 0.042 Uiso 1 1 calc GR
H13C H 0.3521 0.7322 0.6992 0.042 Uiso 1 1 calc GR
C2 C 0.6733(3) 0.72669(8) 0.5770(3) 0.0314(6) Uani 1 1 d .
H2A H 0.5719 0.7215 0.5163 0.047 Uiso 1 1 calc GR
H2B H 0.7516 0.7242 0.5213 0.047 Uiso 1 1 calc GR
H2C H 0.6757 0.7532 0.6153 0.047 Uiso 1 1 calc GR
C15 C 0.0991(3) 0.65829(8) 0.2768(3) 0.0291(6) Uani 1 1 d .
C3 C 0.7956(3) 0.63049(8) 0.5771(3) 0.0302(6) Uani 1 1 d .
H3A H 0.8402 0.6056 0.6193 0.036 Uiso 1 1 calc R
H3B H 0.8802 0.6493 0.5805 0.036 Uiso 1 1 calc R
C1 C 0.9136(3) 0.69717(8) 0.8276(3) 0.0267(6) Uani 1 1 d .
H1A H 0.9243 0.7225 0.8757 0.040 Uiso 1 1 calc GR
H1B H 0.9837 0.6959 0.7633 0.040 Uiso 1 1 calc GR
H1C H 0.9386 0.6763 0.8980 0.040 Uiso 1 1 calc GR
C11 C 0.1985(3) 0.61538(8) 0.8000(3) 0.0296(6) Uani 1 1 d .
H11A H 0.1212 0.6066 0.8520 0.038(8) Uiso 1 1 calc R
H11B H 0.1468 0.6329 0.7225 0.034(8) Uiso 1 1 calc R
C4 C 0.7122(3) 0.62406(9) 0.4281(3) 0.0341(7) Uani 1 1 d .
H4A H 0.6687 0.6489 0.3850 0.041 Uiso 1 1 calc R
H4B H 0.7831 0.6137 0.3719 0.041 Uiso 1 1 calc R
C12 C 0.3228(3) 0.63708(8) 0.8978(3) 0.0291(6) Uani 1 1 d .
H12A H 0.2802 0.6607 0.9333 0.035 Uiso 1 1 calc R
H12B H 0.3688 0.6205 0.9799 0.035 Uiso 1 1 calc R
C16 C 0.8503(3) 0.57460(8) 1.0086(3) 0.0298(6) Uani 1 1 d .
C7 C 0.1963(3) 0.53944(8) 0.4306(3) 0.0340(6) Uani 1 1 d .
H7A H 0.1370 0.5321 0.3351 0.041 Uiso 1 1 calc R
H7B H 0.1238 0.5502 0.4842 0.041 Uiso 1 1 calc R
C14 C 0.6027(3) 0.69428(9) 1.0545(3) 0.0326(6) Uani 1 1 d .
H14A H 0.6709 0.6720 1.0845 0.049 Uiso 1 1 calc GR
H14B H 0.5178 0.6934 1.1031 0.049 Uiso 1 1 calc GR
H14C H 0.6602 0.7186 1.0786 0.049 Uiso 1 1 calc GR
C8 C 0.2736(4) 0.50391(9) 0.5052(3) 0.0395(7) Uani 1 1 d .
H8A H 0.1953 0.4842 0.5139 0.047 Uiso 1 1 calc R
H8B H 0.3423 0.4923 0.4492 0.047 Uiso 1 1 calc R
C5 C 0.4872(3) 0.59353(9) 0.2941(2) 0.0324(6) Uani 1 1 d .
H5A H 0.5445 0.5881 0.2200 0.039 Uiso 1 1 calc R
H5B H 0.4308 0.6184 0.2707 0.039 Uiso 1 1 calc R
C6 C 0.3780(3) 0.56129(9) 0.3006(3) 0.0379(7) Uani 1 1 d .
H6A H 0.2984 0.5601 0.2113 0.045 Uiso 1 1 calc R
H6B H 0.4331 0.5360 0.3136 0.045 Uiso 1 1 calc R
C10 C 0.2893(4) 0.54880(9) 0.8328(3) 0.0452(8) Uani 1 1 d .
H10A H 0.2182 0.5489 0.8977 0.054 Uiso 1 1 calc R
H10B H 0.3956 0.5498 0.8907 0.054 Uiso 1 1 calc R
C9 C 0.2676(5) 0.51334(10) 0.7484(4) 0.0557(10) Uani 1 1 d .
H9A H 0.1580 0.5106 0.7006 0.067 Uiso 1 1 calc R
H9B H 0.2969 0.4905 0.8110 0.067 Uiso 1 1 calc R

loop_
_atom_site_aniso_label
_atom_site_aniso_U_11
_atom_site_aniso_U_22
_atom_site_aniso_U_33
_atom_site_aniso_U_23
_atom_site_aniso_U_13
_atom_site_aniso_U_12
Ca1 0.0188(3) 0.0209(3) 0.0137(2) 0.00044(17) 0.00071(18) 0.0007(2)
S1 0.0209(3) 0.0202(3) 0.0156(3) 0.0004(2) 0.0004(2) 0.0001(2)
Si2 0.0195(4) 0.0200(3) 0.0190(3) -0.0002(2) 0.0024(3) -0.0009(3)
S2 0.0387(4) 0.0241(3) 0.0217(3) -0.0049(2) -0.0094(3) 0.0074(3)
Si1 0.0218(4) 0.0224(4) 0.0157(3) -0.0030(2) 0.0022(3) -0.0010(3)
O7 0.0226(10) 0.0246(9) 0.0206(8) -0.0006(7) -0.0031(7) 0.0044(8)
F3 0.0358(10) 0.0457(10) 0.0311(8) -0.0070(7) -0.0128(7) 0.0144(8)
O1 0.0183(9) 0.0237(9) 0.0232(8) -0.0048(7) 0.0051(7) -0.0009(7)
F4 0.0558(12) 0.0412(10) 0.0352(8) -0.0062(7) 0.0128(8) -0.0219(9)
F2 0.0440(11) 0.0299(9) 0.0494(9) -0.0110(8) -0.0084(8) -0.0053(8)
O6 0.0226(10) 0.0239(9) 0.0178(7) -0.0010(7) 0.0060(7) -0.0036(7)
O5 0.0327(11) 0.0216(9) 0.0276(8) 0.0003(7) 0.0103(8) -0.0020(8)
O9 0.0310(11) 0.0257(10) 0.0373(10) 0.0095(8) 0.0007(8) -0.0019(8)
O8 0.0312(11) 0.0382(11) 0.0247(8) -0.0012(8) 0.0093(8) 0.0012(9)
O3 0.0266(10) 0.0270(10) 0.0331(9) -0.0104(8) 0.0014(8) -0.0001(8)
F6 0.0690(13) 0.0481(11) 0.0460(9) -0.0160(8) 0.0361(9) -0.0171(10)
F1 0.0441(11) 0.0804(14) 0.0192(7) -0.0105(8) 0.0035(7) 0.0162(10)
O2 0.0231(10) 0.0314(10) 0.0183(8) -0.0043(7) 0.0029(7) -0.0012(8)
O10 0.0288(11) 0.0293(10) 0.0347(9) 0.0074(8) -0.0059(8) 0.0025(8)
F5 0.0624(14) 0.0645(13) 0.0358(9) -0.0102(9) -0.0263(9) 0.0124(11)
O12 0.0870(19) 0.0219(10) 0.0362(10) 0.0011(9) -0.0214(11) -0.0020(12)
O4 0.0492(15) 0.0591(15) 0.0298(10) -0.0159(10) -0.0096(9) 0.0247(12)
O11 0.0508(15) 0.0773(18) 0.0315(10) -0.0184(11) 0.0041(10) 0.0264(13)
C13 0.0266(15) 0.0266(14) 0.0304(12) -0.0065(11) 0.0042(11) 0.0023(11)
C2 0.0374(17) 0.0291(14) 0.0278(13) 0.0051(11) 0.0078(12) -0.0017(12)
C15 0.0266(15) 0.0336(15) 0.0224(12) -0.0037(11) -0.0042(11) 0.0077(12)
C3 0.0222(15) 0.0316(15) 0.0400(14) -0.0102(12) 0.0134(12) -0.0037(12)
C1 0.0226(14) 0.0249(14) 0.0309(13) -0.0043(11) 0.0024(11) -0.0005(11)
C11 0.0313(16) 0.0287(14) 0.0312(13) 0.0007(11) 0.0120(12) 0.0007(12)
C4 0.0371(17) 0.0382(16) 0.0318(13) -0.0077(12) 0.0179(12) -0.0081(13)
C12 0.0356(16) 0.0315(14) 0.0246(12) -0.0027(11) 0.0160(11) -0.0061(12)
C16 0.0346(16) 0.0306(15) 0.0229(12) -0.0033(11) 0.0037(11) 0.0005(12)
C7 0.0299(16) 0.0229(14) 0.0407(15) -0.0022(12) -0.0100(12) -0.0049(12)
C14 0.0340(17) 0.0408(16) 0.0209(12) -0.0054(11) 0.0018(11) -0.0076(13)
C8 0.048(2) 0.0275(15) 0.0335(13) -0.0059(12) -0.0109(13) 0.0043(14)
C5 0.0322(16) 0.0481(18) 0.0152(11) -0.0079(11) 0.0018(10) 0.0065(13)
C6 0.0311(17) 0.0483(19) 0.0301(13) -0.0192(13) -0.0018(12) 0.0077(14)
C10 0.062(2) 0.0352(17) 0.0448(16) 0.0123(14) 0.0261(16) 0.0089(16)
C9 0.092(3) 0.0310(17) 0.0447(17) 0.0049(14) 0.0179(18) -0.0019(19)

loop_
_atom_type_symbol
_atom_type_description
_atom_type_scat_dispersion_real
_atom_type_scat_dispersion_imag
_atom_type_scat_source
C C 0.0033 0.0016 'International Tables Vol C Tables 4.2.6.8 and 6.1.1.4'
H H 0.0000 0.0000 'International Tables Vol C Tables 4.2.6.8 and 6.1.1.4'
Ca Ca 0.2262 0.3064 'International Tables Vol C Tables 4.2.6.8 and 6.1.1.4'
F F 0.0171 0.0103 'International Tables Vol C Tables 4.2.6.8 and 6.1.1.4'
O O 0.0106 0.0060 'International Tables Vol C Tables 4.2.6.8 and 6.1.1.4'
S S 0.1246 0.1234 'International Tables Vol C Tables 4.2.6.8 and 6.1.1.4'
Si Si 0.0817 0.0704 'International Tables Vol C Tables 4.2.6.8 and 6.1.1.4'

loop_
_geom_angle_atom_site_label_1
_geom_angle_atom_site_label_2
_geom_angle_atom_site_label_3
_geom_angle
O7 Ca1 O1 85.50(6)
O7 Ca1 O6 81.68(6)
O7 Ca1 O5 99.40(7)
O7 Ca1 O3 78.35(6)
O7 Ca1 O2 84.60(6)
O7 Ca1 C11 82.68(7)
O1 Ca1 O6 76.18(6)
O1 Ca1 O3 132.29(6)
O1 Ca1 O2 68.16(6)
O1 Ca1 C11 123.50(6)
O6 Ca1 O3 142.83(6)
O6 Ca1 C11 47.50(6)
O5 Ca1 O1 143.28(6)
O5 Ca1 O6 68.70(6)
O5 Ca1 O3 84.01(6)
O5 Ca1 O2 148.26(6)
O5 Ca1 C11 25.02(6)
O3 Ca1 C11 98.71(7)
O2 Ca1 O6 142.60(6)
O2 Ca1 O3 65.85(6)
O2 Ca1 C11 161.78(7)
O10 Ca1 O7 163.05(7)
O10 Ca1 O1 78.31(7)
O10 Ca1 O6 89.54(7)
O10 Ca1 O5 90.77(7)
O10 Ca1 O3 116.44(7)
O10 Ca1 O2 93.89(7)
O10 Ca1 C11 102.04(7)
O7 S1 C15 102.97(11)
O9 S1 O7 114.10(12)
O9 S1 O8 115.99(12)
O9 S1 C15 103.99(12)
O8 S1 O7 114.62(11)
O8 S1 C15 102.82(12)
O1 Si2 Si1 100.76(6)
O1 Si2 C2 108.61(11)
O1 Si2 C1 109.60(11)
C2 Si2 Si1 112.82(10)
C2 Si2 C1 109.48(13)
C1 Si2 Si1 115.07(8)
O10 S2 C16 102.43(12)
O12 S2 O10 114.34(15)
O12 S2 O11 117.12(17)
O12 S2 C16 103.80(12)
O11 S2 O10 113.68(13)
O11 S2 C16 102.92(14)
O6 Si1 Si2 102.49(6)
O6 Si1 C13 108.39(11)
O6 Si1 C14 107.67(11)
C13 Si1 Si2 112.68(9)
C13 Si1 C14 110.45(13)
C14 Si1 Si2 114.57(10)
S1 O7 Ca1 155.84(11)
Si2 O1 Ca1 127.91(9)
C3 O1 Ca1 111.04(14)
C3 O1 Si2 119.70(15)
Si1 O6 Ca1 126.64(8)
C12 O6 Ca1 115.06(14)
C12 O6 Si1 117.64(15)
C11 O5 Ca1 109.22(14)
C10 O5 Ca1 118.62(17)
C10 O5 C11 114.77(19)
C7 O3 Ca1 122.53(15)
C7 O3 C6 112.3(2)
C6 O3 Ca1 117.92(16)
C4 O2 Ca1 115.29(13)
C5 O2 Ca1 113.32(14)
C5 O2 C4 111.7(2)
S2 O10 Ca1 167.95(13)
C8 O4 C9 112.0(3)
Si1 C13 H13A 109.5
Si1 C13 H13B 109.5
Si1 C13 H13C 109.5
H13A C13 H13B 109.5
H13A C13 H13C 109.5
H13B C13 H13C 109.5
Si2 C2 H2A 109.5
Si2 C2 H2B 109.5
Si2 C2 H2C 109.5
H2A C2 H2B 109.5
H2A C2 H2C 109.5
H2B C2 H2C 109.5
F3 C15 S1 110.99(18)
F3 C15 F2 107.4(2)
F3 C15 F1 107.8(2)
F2 C15 S1 111.18(17)
F1 C15 S1 111.5(2)
F1 C15 F2 107.8(2)
O1 C3 H3A 109.9
O1 C3 H3B 109.9
O1 C3 C4 108.7(2)
H3A C3 H3B 108.3
C4 C3 H3A 109.9
C4 C3 H3B 109.9
Si2 C1 H1A 109.5
Si2 C1 H1B 109.5
Si2 C1 H1C 109.5
H1A C1 H1B 109.5
H1A C1 H1C 109.5
H1B C1 H1C 109.5
Ca1 C11 H11A 155.2
Ca1 C11 H11B 87.0
O5 C11 Ca1 45.76(10)
O5 C11 H11A 109.6
O5 C11 H11B 109.6
O5 C11 C12 110.4(2)
H11A C11 H11B 108.1
C12 C11 Ca1 82.32(14)
C12 C11 H11A 109.6
C12 C11 H11B 109.6
O2 C4 C3 107.5(2)
O2 C4 H4A 110.2
O2 C4 H4B 110.2
C3 C4 H4A 110.2
C3 C4 H4B 110.2
H4A C4 H4B 108.5
O6 C12 C11 108.93(19)
O6 C12 H12A 109.9
O6 C12 H12B 109.9
C11 C12 H12A 109.9
C11 C12 H12B 109.9
H12A C12 H12B 108.3
F4 C16 S2 111.61(17)
F4 C16 F6 107.2(2)
F6 C16 S2 111.3(2)
F5 C16 S2 110.95(19)
F5 C16 F4 107.8(2)
F5 C16 F6 107.9(2)
O3 C7 H7A 109.5
O3 C7 H7B 109.5
O3 C7 C8 110.5(2)
H7A C7 H7B 108.1
C8 C7 H7A 109.5
C8 C7 H7B 109.5
Si1 C14 H14A 109.5
Si1 C14 H14B 109.5
Si1 C14 H14C 109.5
H14A C14 H14B 109.5
H14A C14 H14C 109.5
H14B C14 H14C 109.5
O4 C8 C7 110.1(2)
O4 C8 H8A 109.6
O4 C8 H8B 109.6
C7 C8 H8A 109.6
C7 C8 H8B 109.6
H8A C8 H8B 108.2
O2 C5 H5A 110.1
O2 C5 H5B 110.1
O2 C5 C6 108.0(2)
H5A C5 H5B 108.4
C6 C5 H5A 110.1
C6 C5 H5B 110.1
O3 C6 C5 108.1(2)
O3 C6 H6A 110.1
O3 C6 H6B 110.1
C5 C6 H6A 110.1
C5 C6 H6B 110.1
H6A C6 H6B 108.4
O5 C10 H10A 109.7
O5 C10 H10B 109.7
O5 C10 C9 109.6(2)
H10A C10 H10B 108.2
C9 C10 H10A 109.7
C9 C10 H10B 109.7
O4 C9 H9A 109.5
O4 C9 H9B 109.5
C10 C9 O4 110.7(3)
C10 C9 H9A 109.5
C10 C9 H9B 109.5
H9A C9 H9B 108.1

loop_
_geom_bond_atom_site_label_1
_geom_bond_atom_site_label_2
_geom_bond_distance
Ca1 O7 2.3485(18)
Ca1 O1 2.4495(18)
Ca1 O6 2.4752(16)
Ca1 O5 2.4369(18)
Ca1 O3 2.4799(19)
Ca1 O2 2.4580(17)
Ca1 O10 2.302(2)
Ca1 C11 3.212(3)
S1 O7 1.4571(19)
S1 O9 1.4309(19)
S1 O8 1.4315(19)
S1 C15 1.828(3)
Si2 Si1 2.3536(11)
Si2 O1 1.6918(18)
Si2 C2 1.852(3)
Si2 C1 1.861(3)
S2 O10 1.452(2)
S2 O12 1.419(2)
S2 O11 1.439(2)
S2 C16 1.821(3)
Si1 O6 1.6962(18)
Si1 C13 1.858(3)
Si1 C14 1.860(3)
F3 C15 1.331(3)
O1 C3 1.450(3)
F4 C16 1.326(3)
F2 C15 1.335(3)
O6 C12 1.446(3)
O5 C11 1.438(3)
O5 C10 1.433(3)
O3 C7 1.437(3)
O3 C6 1.442(3)
F6 C16 1.330(3)
F1 C15 1.333(3)
O2 C4 1.443(3)
O2 C5 1.431(3)
F5 C16 1.321(3)
O4 C8 1.428(3)
O4 C9 1.459(4)
C13 H13A 0.9800
C13 H13B 0.9800
C13 H13C 0.9800
C2 H2A 0.9800
C2 H2B 0.9800
C2 H2C 0.9800
C3 H3A 0.9900
C3 H3B 0.9900
C3 C4 1.486(4)
C1 H1A 0.9800
C1 H1B 0.9800
C1 H1C 0.9800
C11 H11A 0.9900
C11 H11B 0.9900
C11 C12 1.488(4)
C4 H4A 0.9900
C4 H4B 0.9900
C12 H12A 0.9900
C12 H12B 0.9900
C7 H7A 0.9900
C7 H7B 0.9900
C7 C8 1.503(4)
C14 H14A 0.9800
C14 H14B 0.9800
C14 H14C 0.9800
C8 H8A 0.9900
C8 H8B 0.9900
C5 H5A 0.9900
C5 H5B 0.9900
C5 C6 1.485(4)
C6 H6A 0.9900
C6 H6B 0.9900
C10 H10A 0.9900
C10 H10B 0.9900
C10 C9 1.454(5)
C9 H9A 0.9900
C9 H9B 0.9900

loop_
_geom_torsion_atom_site_label_1
_geom_torsion_atom_site_label_2
_geom_torsion_atom_site_label_3
_geom_torsion_atom_site_label_4
_geom_torsion
Ca1 O1 C3 C4 52.5(2)
Ca1 O6 C12 C11 -28.3(3)
Ca1 O5 C11 C12 -55.9(2)
Ca1 O5 C10 C9 -79.8(3)
Ca1 O3 C7 C8 -68.1(3)
Ca1 O3 C6 C5 -30.7(3)
Ca1 O2 C4 C3 38.3(3)
Ca1 O2 C5 C6 -54.5(2)
Ca1 C11 C12 O6 19.50(18)
Si2 Si1 O6 Ca1 -14.67(11)
Si2 Si1 O6 C12 175.12(16)
Si2 O1 C3 C4 -115.3(2)
Si1 Si2 O1 Ca1 21.96(11)
Si1 Si2 O1 C3 -172.59(17)
Si1 O6 C12 C11 143.04(18)
O7 S1 C15 F3 -179.81(18)
O7 S1 C15 F2 60.7(2)
O7 S1 C15 F1 -59.6(2)
O1 C3 C4 O2 -59.7(3)
O5 C11 C12 O6 56.3(3)
O5 C10 C9 O4 53.9(4)
O9 S1 O7 Ca1 152.8(2)
O9 S1 C15 F3 -60.5(2)
O9 S1 C15 F2 180.00(18)
O9 S1 C15 F1 59.7(2)
O8 S1 O7 Ca1 15.7(3)
O8 S1 C15 F3 60.8(2)
O8 S1 C15 F2 -58.7(2)
O8 S1 C15 F1 -178.99(19)
O3 C7 C8 O4 58.7(3)
O2 C5 C6 O3 54.4(3)
O10 S2 C16 F4 -59.2(2)
O10 S2 C16 F6 60.4(2)
O10 S2 C16 F5 -179.5(2)
O12 S2 O10 Ca1 -126.6(6)
O12 S2 C16 F4 -178.5(2)
O12 S2 C16 F6 -58.8(2)
O12 S2 C16 F5 61.3(2)
O11 S2 O10 Ca1 11.6(7)
O11 S2 C16 F4 59.0(2)
O11 S2 C16 F6 178.6(2)
O11 S2 C16 F5 -61.3(2)
C13 Si1 O6 Ca1 104.66(13)
C13 Si1 O6 C12 -65.5(2)
C2 Si2 O1 Ca1 -96.76(14)
C2 Si2 O1 C3 68.7(2)
C15 S1 O7 Ca1 -95.2(3)
C1 Si2 O1 Ca1 143.67(12)
C1 Si2 O1 C3 -50.9(2)
C11 O5 C10 C9 148.5(3)
C4 O2 C5 C6 173.3(2)
C16 S2 O10 Ca1 121.8(6)
C7 O3 C6 C5 178.2(2)
C14 Si1 O6 Ca1 -135.85(13)
C14 Si1 O6 C12 53.9(2)
C8 O4 C9 C10 -131.6(3)
C5 O2 C4 C3 169.5(2)
C6 O3 C7 C8 81.5(3)
C10 O5 C11 Ca1 136.0(3)
C10 O5 C11 C12 80.1(3)
C9 O4 C8 C7 86.9(3)
